data_4518499
loop_
_publ_author_name
'Wang, Jie'
'Shi, Dong'

_publ_section_title
;
 Correlation between the Intrinsic Photophysical Properties of the
 Spirobifluorene-Derived Monomer
;
_journal_issue 8
_journal_name_full 'ACS Omega'
_journal_page_first 5972
_journal_page_last 5980
_journal_paper_doi 10.1021/acsomega.1c00262
_journal_volume 6
_journal_year 2021
_chemical_formula_sum 'C168 H141 Cl N8 O16'
_chemical_formula_weight 2563.33
_space_group_crystal_system triclinic
_space_group_IT_number 2
_space_group_name_Hall '-P 1'
_space_group_name_H-M_alt 'P -1'
_atom_sites_solution_hydrogens geom
_audit_creation_method SHELXL-2018/3
_cell_angle_alpha 75.115(2)
_cell_angle_beta 85.626(2)
_cell_angle_gamma 75.727(3)
_cell_formula_units_Z 1
_cell_length_a 13.1368(10)
_cell_length_b 16.1670(12)
_cell_length_c 16.9132(12)
_cell_measurement_reflns_used 5810
_cell_measurement_temperature 140(2)
_cell_measurement_theta_max 30.31
_cell_measurement_theta_min 2.32
_cell_volume 3364.1(4)
_computing_structure_refinement 'SHELXL-2018/3 (Sheldrick, 2018)'
_computing_structure_solution 'SHELXT 2014/5 (Sheldrick, 2014)'
_diffrn_ambient_temperature 140(2)
_diffrn_measured_fraction_theta_full 0.989
_diffrn_measured_fraction_theta_max 0.891
_diffrn_measurement_device_type 'Bruker D8 VENTURE PHOTON II'
_diffrn_radiation_type MoK\a
_diffrn_radiation_wavelength 0.71073
_diffrn_reflns_av_R_equivalents 0.0765
_diffrn_reflns_av_unetI/netI 0.0890
_diffrn_reflns_Laue_measured_fraction_full 0.989
_diffrn_reflns_Laue_measured_fraction_max 0.891
_diffrn_reflns_limit_h_max 18
_diffrn_reflns_limit_h_min -18
_diffrn_reflns_limit_k_max 22
_diffrn_reflns_limit_k_min -22
_diffrn_reflns_limit_l_max 24
_diffrn_reflns_limit_l_min -22
_diffrn_reflns_number 49487
_diffrn_reflns_point_group_measured_fraction_full 0.989
_diffrn_reflns_point_group_measured_fraction_max 0.891
_diffrn_reflns_theta_full 25.242
_diffrn_reflns_theta_max 30.502
_diffrn_reflns_theta_min 2.317
_exptl_absorpt_coefficient_mu 0.100
_exptl_crystal_colour colourless
_exptl_crystal_density_diffrn 1.265
_exptl_crystal_description stick
_exptl_crystal_F_000 1350
_refine_diff_density_max 0.369
_refine_diff_density_min -0.354
_refine_diff_density_rms 0.072
_refine_ls_extinction_method none
_refine_ls_goodness_of_fit_ref 1.044
_refine_ls_hydrogen_treatment constr
_refine_ls_matrix_type full
_refine_ls_number_parameters 909
_refine_ls_number_reflns 18287
_refine_ls_number_restraints 119
_refine_ls_restrained_S_all 1.042
_refine_ls_R_factor_all 0.1187
_refine_ls_R_factor_gt 0.0653
_refine_ls_shift/su_max 0.000
_refine_ls_shift/su_mean 0.000
_refine_ls_structure_factor_coef Fsqd
_refine_ls_weighting_details 'w=1/[\s^2^(Fo^2^)+(0.0421P)^2^+3.9539P] where P=(Fo^2^+2Fc^2^)/3'
_refine_ls_weighting_scheme calc
_refine_ls_wR_factor_gt 0.1298
_refine_ls_wR_factor_ref 0.1782
_reflns_Friedel_coverage 0.000
_reflns_number_gt 11242
_reflns_number_total 18287
_reflns_threshold_expression 'I > 2\s(I)'
_cod_data_source_file ao1c00262_si_004.cif
_cod_data_source_block XRD_Pure_Spiro_0m
_cod_depositor_comments 'Adding full bibliography for 4518498--4518500.cif.'
_cod_database_code 4518499
_shelx_shelxl_version_number 2018/3
_shelx_space_group_comment
;
The symmetry employed for this shelxl refinement is uniquely defined
by the following loop, which should always be used as a source of
symmetry information in preference to the above space-group names.
They are only intended as comments.
;

loop_
_space_group_symop_operation_xyz
'x, y, z'
'-x, -y, -z'

loop_
_atom_site_label
_atom_site_type_symbol
_atom_site_fract_x
_atom_site_fract_y
_atom_site_fract_z
_atom_site_U_iso_or_equiv
_atom_site_adp_type
_atom_site_occupancy
_atom_site_site_symmetry_order
_atom_site_calc_flag
_atom_site_refinement_flags_posn
_atom_site_refinement_flags_adp
_atom_site_refinement_flags_occupancy
_atom_site_disorder_assembly
_atom_site_disorder_group
O1 O 0.37038(14) 0.33184(11) -0.09973(10) 0.0283(4) Uani 1 1 d . . . . .
N1 N 0.63650(15) 0.36145(13) 0.12862(12) 0.0243(4) Uani 1 1 d . . . . .
N2 N 0.18406(16) 0.21347(12) 0.29619(14) 0.0281(5) Uani 1 1 d . . . . .
O2 O 0.43536(18) 0.80679(13) 0.50774(12) 0.0431(5) Uani 1 1 d . . . . .
O3 O 0.09983(16) 0.25076(12) 0.85404(12) 0.0392(5) Uani 1 1 d . . . . .
N4 N 0.19426(15) 0.50372(12) 0.58344(11) 0.0224(4) Uani 1 1 d . . . . .
O4 O -0.14003(15) 0.79064(12) 0.46691(12) 0.0367(4) Uani 1 1 d . . . . .
N7 N 0.32095(18) 0.79395(13) 0.20115(12) 0.0284(5) Uani 1 1 d . . . . .
O7 O 0.57466(15) -0.02494(12) 0.34560(13) 0.0388(5) Uani 1 1 d . . . . .
C1 C 0.3881(2) 0.36606(17) -0.18522(15) 0.0307(5) Uani 1 1 d . . . . .
H4 H 0.375266 0.430352 -0.197302 0.046 Uiso 1 1 calc R U . . .
H3 H 0.340144 0.349867 -0.217079 0.046 Uiso 1 1 calc R U . . .
H1 H 0.460832 0.341370 -0.199765 0.046 Uiso 1 1 calc R U . . .
C2 C 0.43879(18) 0.34110(14) -0.04759(14) 0.0221(4) Uani 1 1 d . . . . .
C3 C 0.43022(19) 0.29771(15) 0.03467(15) 0.0249(5) Uani 1 1 d . . . . .
H5 H 0.378669 0.264340 0.051457 0.030 Uiso 1 1 calc R U . . .
O5 O 0.37052(16) 1.04822(11) -0.08420(11) 0.0372(5) Uani 1 1 d . . . . .
C4 C 0.49681(19) 0.30333(15) 0.09171(15) 0.0246(5) Uani 1 1 d . . . . .
H6 H 0.491730 0.272249 0.147204 0.030 Uiso 1 1 calc R U . . .
O6 O 1.04857(14) 0.36593(13) 0.02426(12) 0.0375(4) Uani 1 1 d . . . . .
C5 C 0.57132(17) 0.35391(14) 0.06903(14) 0.0212(4) Uani 1 1 d . . . . .
C6 C 0.59394(17) 0.38193(14) 0.20208(14) 0.0200(4) Uani 1 1 d . . . . .
C7 C 0.48639(17) 0.41694(13) 0.20987(13) 0.0186(4) Uani 1 1 d . . . . .
H7 H 0.441479 0.430088 0.164617 0.022 Uiso 1 1 calc R U . . .
C8 C 0.44606(17) 0.43221(13) 0.28366(13) 0.0180(4) Uani 1 1 d . . . . .
O8 O -0.17237(16) 0.07568(13) 0.33564(16) 0.0503(6) Uani 1 1 d . . . . .
C9 C 0.33164(16) 0.47105(13) 0.30290(13) 0.0165(4) Uani 1 1 d . . . . .
C10 C 0.25679(16) 0.42425(13) 0.27705(13) 0.0172(4) Uani 1 1 d . . . . .
C11 C 0.25625(17) 0.33626(14) 0.30318(13) 0.0194(4) Uani 1 1 d . . . . .
H57 H 0.305045 0.297593 0.342746 0.023 Uiso 1 1 calc R U . . .
C12 C 0.18298(18) 0.30456(14) 0.27073(14) 0.0222(5) Uani 1 1 d . . . . .
C13 C 0.09188(19) 0.18150(15) 0.30577(16) 0.0275(5) Uani 1 1 d . . . . .
C14 C -0.00231(18) 0.22799(14) 0.33145(14) 0.0231(5) Uani 1 1 d . . . . .
H56 H -0.005904 0.283717 0.341743 0.028 Uiso 1 1 calc R U . . .
C15 C -0.09187(19) 0.19482(15) 0.34251(15) 0.0264(5) Uani 1 1 d . . . . .
H55 H -0.155827 0.227981 0.360014 0.032 Uiso 1 1 calc R U . . .
C16 C -0.0882(2) 0.11418(18) 0.3282(2) 0.0376(6) Uani 1 1 d . . . . .
C17 C -0.2655(2) 0.1167(2) 0.3715(3) 0.0612(11) Uani 1 1 d . . . . .
H51 H -0.250204 0.121218 0.425823 0.092 Uiso 1 1 calc R U . . .
H52 H -0.317799 0.081522 0.376618 0.092 Uiso 1 1 calc R U . . .
H2 H -0.293149 0.175747 0.336885 0.092 Uiso 1 1 calc R U . . .
C18 C 0.33714(17) 0.46487(13) 0.39395(13) 0.0174(4) Uani 1 1 d . . . . .
C19 C 0.25584(17) 0.49021(13) 0.44514(13) 0.0187(4) Uani 1 1 d . . . . .
H8 H 0.186707 0.515370 0.424771 0.022 Uiso 1 1 calc R U . . .
C20 C 0.27632(18) 0.47840(14) 0.52788(13) 0.0208(4) Uani 1 1 d . . . . .
C21 C 0.37823(18) 0.44053(14) 0.55677(13) 0.0213(4) Uani 1 1 d . . . . .
H9 H 0.391632 0.431299 0.613166 0.026 Uiso 1 1 calc R U . . .
C22 C 0.46011(18) 0.41620(14) 0.50456(13) 0.0202(4) Uani 1 1 d . . . . .
H10 H 0.529191 0.390681 0.524912 0.024 Uiso 1 1 calc R U . . .
C23 C 0.44039(17) 0.42944(13) 0.42200(13) 0.0181(4) Uani 1 1 d . . . . .
C24 C 0.50918(17) 0.41187(13) 0.35223(13) 0.0192(4) Uani 1 1 d . . . . .
C25 C 0.61672(18) 0.38096(15) 0.34383(14) 0.0224(4) Uani 1 1 d . . . . .
H12 H 0.661305 0.369390 0.389005 0.027 Uiso 1 1 calc R U . . .
C26 C 0.65934(18) 0.36689(15) 0.26891(14) 0.0226(5) Uani 1 1 d . . . . .
H11 H 0.733181 0.346961 0.263002 0.027 Uiso 1 1 calc R U . . .
C27 C 0.10953(18) 0.57698(14) 0.55336(13) 0.0204(4) Uani 1 1 d . . . . .
C28 C 0.13023(19) 0.65500(15) 0.50597(15) 0.0251(5) Uani 1 1 d . . . . .
H13 H 0.201085 0.658758 0.494341 0.030 Uiso 1 1 calc R U . . .
C29 C 0.0498(2) 0.72773(15) 0.47514(15) 0.0279(5) Uani 1 1 d . . . . .
H19 H 0.065673 0.780364 0.442335 0.033 Uiso 1 1 calc R U . . .
C30 C -0.0539(2) 0.72307(15) 0.49253(15) 0.0263(5) Uani 1 1 d . . . . .
C31 C -0.07557(19) 0.64562(16) 0.54009(14) 0.0247(5) Uani 1 1 d . . . . .
H14 H -0.146476 0.642358 0.552327 0.030 Uiso 1 1 calc R U . . .
C32 C 0.00478(19) 0.57292(14) 0.56999(14) 0.0222(4) Uani 1 1 d . . . . .
H15 H -0.011343 0.520036 0.601964 0.027 Uiso 1 1 calc R U . . .
C33 C -0.1213(3) 0.87437(18) 0.4278(2) 0.0490(8) Uani 1 1 d . . . . .
H17 H -0.079201 0.891691 0.463348 0.074 Uiso 1 1 calc R U . . .
H18 H -0.188495 0.917901 0.416828 0.074 Uiso 1 1 calc R U . . .
H16 H -0.083263 0.871387 0.376035 0.074 Uiso 1 1 calc R U . . .
C34 C 0.17477(18) 0.43643(14) 0.65223(13) 0.0211(4) Uani 1 1 d . . . . .
C35 C 0.14010(19) 0.45784(15) 0.72662(14) 0.0255(5) Uani 1 1 d . . . . .
H20 H 0.132862 0.516183 0.731718 0.031 Uiso 1 1 calc R U . . .
C36 C 0.1164(2) 0.39414(16) 0.79265(15) 0.0296(5) Uani 1 1 d . . . . .
H26 H 0.092756 0.408920 0.842869 0.036 Uiso 1 1 calc R U . . .
C37 C 0.12715(19) 0.30853(16) 0.78552(15) 0.0280(5) Uani 1 1 d . . . . .
C38 C 0.0942(3) 0.1670(2) 0.8455(2) 0.0517(8) Uani 1 1 d . . . . .
H22 H 0.045956 0.174563 0.801390 0.078 Uiso 1 1 calc R U . . .
H23 H 0.068591 0.133825 0.896886 0.078 Uiso 1 1 calc R U . . .
H21 H 0.164224 0.134581 0.832361 0.078 Uiso 1 1 calc R U . . .
C39 C 0.1637(2) 0.28657(16) 0.71293(16) 0.0298(5) Uani 1 1 d . . . . .
H24 H 0.172804 0.227856 0.708271 0.036 Uiso 1 1 calc R U . . .
C40 C 0.1869(2) 0.35091(16) 0.64688(15) 0.0270(5) Uani 1 1 d . . . . .
H25 H 0.211548 0.335647 0.597041 0.032 Uiso 1 1 calc R U . . .
C41 C 0.29122(17) 0.56524(13) 0.25208(13) 0.0176(4) Uani 1 1 d . . . . .
C42 C 0.32808(17) 0.63777(14) 0.25274(13) 0.0189(4) Uani 1 1 d . . . . .
H59 H 0.382716 0.632879 0.288574 0.023 Uiso 1 1 calc R U . . .
C43 C 0.28357(19) 0.71907(14) 0.19956(14) 0.0227(5) Uani 1 1 d . . . . .
C44 C 0.33539(19) 0.85854(14) 0.12962(15) 0.0244(5) Uani 1 1 d . . . . .
C45 C 0.3344(2) 0.94363(15) 0.13424(16) 0.0297(5) Uani 1 1 d . . . . .
H27 H 0.324395 0.957772 0.185877 0.036 Uiso 1 1 calc R U . . .
C46 C 0.3477(2) 1.00820(15) 0.06451(16) 0.0298(5) Uani 1 1 d . . . . .
H33 H 0.347387 1.065655 0.068974 0.036 Uiso 1 1 calc R U . . .
C47 C 0.36143(19) 0.98903(15) -0.01108(16) 0.0279(5) Uani 1 1 d . . . . .
C48 C 0.3651(2) 1.13662(16) -0.08151(18) 0.0375(6) Uani 1 1 d . . . . .
H29 H 0.299741 1.159224 -0.053922 0.056 Uiso 1 1 calc R U . . .
H28 H 0.366631 1.173328 -0.137386 0.056 Uiso 1 1 calc R U . . .
H30 H 0.425215 1.138076 -0.051392 0.056 Uiso 1 1 calc R U . . .
C49 C 0.3659(2) 0.90361(16) -0.01568(17) 0.0338(6) Uani 1 1 d . . . . .
H32 H 0.378226 0.889270 -0.067189 0.041 Uiso 1 1 calc R U . . .
C50 C 0.3529(2) 0.83903(15) 0.05339(16) 0.0281(5) Uani 1 1 d . . . . .
H31 H 0.355817 0.781134 0.048828 0.034 Uiso 1 1 calc R U . . .
C51 C 0.3523(2) 0.79999(14) 0.27823(14) 0.0247(5) Uani 1 1 d . . . . .
C52 C 0.2805(2) 0.80261(17) 0.34217(16) 0.0325(6) Uani 1 1 d . . . . .
H40 H 0.209613 0.802959 0.333993 0.039 Uiso 1 1 calc R U . . .
C53 C 0.3109(2) 0.80473(18) 0.41786(17) 0.0364(6) Uani 1 1 d . . . . .
H39 H 0.261008 0.806282 0.461482 0.044 Uiso 1 1 calc R U . . .
C54 C 0.4138(2) 0.80461(16) 0.43040(16) 0.0322(6) Uani 1 1 d . . . . .
C55 C 0.5419(3) 0.80059(19) 0.5253(2) 0.0486(8) Uani 1 1 d . . . . .
H35 H 0.586154 0.745489 0.515874 0.073 Uiso 1 1 calc R U . . .
H36 H 0.547114 0.801462 0.582556 0.073 Uiso 1 1 calc R U . . .
H34 H 0.565617 0.850574 0.489507 0.073 Uiso 1 1 calc R U . . .
C56 C 0.4862(2) 0.80220(16) 0.36700(17) 0.0327(6) Uani 1 1 d . . . . .
H37 H 0.556859 0.802358 0.375154 0.039 Uiso 1 1 calc R U . . .
C57 C 0.4551(2) 0.79955(16) 0.29115(16) 0.0303(5) Uani 1 1 d . . . . .
H38 H 0.505083 0.797400 0.247641 0.036 Uiso 1 1 calc R U . . .
C58 C 0.20262(19) 0.72439(14) 0.14829(14) 0.0234(5) Uani 1 1 d . . . . .
H58 H 0.172251 0.779435 0.112511 0.028 Uiso 1 1 calc R U . . .
C59 C 0.16535(19) 0.65093(14) 0.14837(14) 0.0233(5) Uani 1 1 d . . . . .
H41 H 0.110252 0.655635 0.113023 0.028 Uiso 1 1 calc R U . . .
C60 C 0.21032(17) 0.56986(14) 0.20139(13) 0.0190(4) Uani 1 1 d . . . . .
C61 C 0.18787(17) 0.48211(14) 0.21712(13) 0.0182(4) Uani 1 1 d . . . . .
C62 C 0.11591(18) 0.45040(15) 0.18398(14) 0.0223(4) Uani 1 1 d . . . . .
H42 H 0.069368 0.488570 0.142571 0.027 Uiso 1 1 calc R U . . .
C63 C 0.11284(18) 0.36252(15) 0.21203(14) 0.0223(4) Uani 1 1 d . . . . .
H43 H 0.062019 0.341369 0.190881 0.027 Uiso 1 1 calc R U . . .
C64 C 0.28361(19) 0.15221(14) 0.30713(15) 0.0244(5) Uani 1 1 d . . . . .
C65 C 0.3565(2) 0.15326(17) 0.24454(17) 0.0338(6) Uani 1 1 d . . . . .
H50 H 0.339621 0.194607 0.193429 0.041 Uiso 1 1 calc R U . . .
C66 C 0.4551(2) 0.09453(17) 0.25469(18) 0.0349(6) Uani 1 1 d . . . . .
H44 H 0.505035 0.096159 0.210970 0.042 Uiso 1 1 calc R U . . .
C67 C 0.4792(2) 0.03417(15) 0.32878(17) 0.0286(5) Uani 1 1 d . . . . .
C68 C 0.6424(3) -0.0364(2) 0.2777(2) 0.0582(10) Uani 1 1 d . . . . .
H46 H 0.603607 -0.047011 0.235483 0.087 Uiso 1 1 calc R U . . .
H47 H 0.701781 -0.086887 0.295445 0.087 Uiso 1 1 calc R U . . .
H45 H 0.668634 0.016792 0.255264 0.087 Uiso 1 1 calc R U . . .
C69 C 0.4061(2) 0.03166(16) 0.39163(17) 0.0338(6) Uani 1 1 d . . . . .
H49 H 0.422522 -0.010686 0.442251 0.041 Uiso 1 1 calc R U . . .
C70 C 0.3085(2) 0.09061(16) 0.38151(16) 0.0322(6) Uani 1 1 d . . . . .
H48 H 0.258772 0.088934 0.425344 0.039 Uiso 1 1 calc R U . . .
C71 C 0.0058(3) 0.0663(2) 0.3041(3) 0.0640(12) Uani 1 1 d . . . . .
H53 H 0.009467 0.009850 0.295503 0.077 Uiso 1 1 calc R U . . .
C72 C 0.0949(2) 0.0997(2) 0.2923(2) 0.0546(10) Uani 1 1 d . . . . .
H54 H 0.158653 0.066307 0.274809 0.065 Uiso 1 1 calc R U . . .
C73 C 0.74419(17) 0.36109(15) 0.10629(14) 0.0219(4) Uani 1 1 d . . . . .
C74 C 0.77722(19) 0.43910(16) 0.08176(16) 0.0281(5) Uani 1 1 d . . . . .
H60 H 0.729095 0.493328 0.082943 0.034 Uiso 1 1 calc R U . . .
C75 C 0.8795(2) 0.43852(17) 0.05565(16) 0.0302(5) Uani 1 1 d . . . . .
H61 H 0.901839 0.492095 0.039281 0.036 Uiso 1 1 calc R U . . .
C76 C 0.94989(19) 0.35903(17) 0.05341(15) 0.0274(5) Uani 1 1 d . . . . .
C77 C 0.9184(2) 0.28093(17) 0.07983(17) 0.0320(6) Uani 1 1 d . . . . .
H62 H 0.966959 0.226478 0.080195 0.038 Uiso 1 1 calc R U . . .
C78 C 0.8153(2) 0.28257(16) 0.10587(16) 0.0300(5) Uani 1 1 d . . . . .
H63 H 0.793428 0.228878 0.123640 0.036 Uiso 1 1 calc R U . . .
C79 C 1.1275(2) 0.2859(2) 0.0310(2) 0.0475(8) Uani 1 1 d . . . . .
H64 H 1.138459 0.255403 0.088851 0.071 Uiso 1 1 calc R U . . .
H66 H 1.193299 0.299413 0.006365 0.071 Uiso 1 1 calc R U . . .
H65 H 1.104729 0.248155 0.002388 0.071 Uiso 1 1 calc R U . . .
C80 C 0.57998(19) 0.39608(15) -0.01309(14) 0.0236(5) Uani 1 1 d . . . . .
H67 H 0.631054 0.429962 -0.029708 0.028 Uiso 1 1 calc R U . . .
C81 C 0.51510(18) 0.38944(14) -0.07124(14) 0.0219(4) Uani 1 1 d . . . . .
H68 H 0.522825 0.417913 -0.127201 0.026 Uiso 1 1 calc R U . . .
Cl1_1 Cl 0.0431(2) -0.0410(2) 0.89841(15) 0.0580(7) Uani 0.5 1 d D U P A -1
C1_1 C 0.0070(7) -0.0066(5) 0.9878(5) 0.0369(18) Uani 0.5 1 d D U P A -1
C2_1 C -0.0975(5) 0.0324(4) 0.9999(4) 0.0403(13) Uani 0.5 1 d D U P A -1
H2_1 H -0.148342 0.040716 0.959814 0.048 Uiso 0.5 1 calc R U P A -1
C3_1 C -0.1265(5) 0.0590(4) 1.0720(4) 0.0488(15) Uani 0.5 1 d D U P A -1
H3_1 H -0.198271 0.084596 1.081282 0.059 Uiso 0.5 1 calc R U P A -1
C4_1 C -0.0527(6) 0.0491(8) 1.1312(5) 0.053(2) Uani 0.5 1 d D U P A -1
H4_1 H -0.073092 0.067845 1.180097 0.063 Uiso 0.5 1 calc R U P A -1
C5_1 C 0.0531(4) 0.0105(4) 1.1158(4) 0.0418(13) Uani 0.5 1 d D U P A -1
H5_1 H 0.104941 0.003316 1.154808 0.050 Uiso 0.5 1 calc R U P A -1
C6_1 C 0.0826(4) -0.0172(4) 1.0446(3) 0.0372(12) Uani 0.5 1 d D U P A -1
H6_1 H 0.154013 -0.043282 1.034928 0.045 Uiso 0.5 1 calc R U P A -1

loop_
_atom_site_aniso_label
_atom_site_aniso_U_11
_atom_site_aniso_U_22
_atom_site_aniso_U_33
_atom_site_aniso_U_23
_atom_site_aniso_U_13
_atom_site_aniso_U_12
O1 0.0285(9) 0.0337(9) 0.0252(9) -0.0060(7) -0.0023(7) -0.0130(7)
N1 0.0184(9) 0.0354(11) 0.0227(10) -0.0112(8) 0.0044(8) -0.0100(8)
N2 0.0213(10) 0.0184(9) 0.0454(13) -0.0063(9) 0.0007(9) -0.0080(8)
O2 0.0591(14) 0.0430(11) 0.0314(10) -0.0085(8) -0.0137(10) -0.0164(10)
O3 0.0428(11) 0.0351(10) 0.0301(10) 0.0058(8) 0.0103(9) -0.0094(9)
N4 0.0240(10) 0.0217(9) 0.0177(9) -0.0017(7) 0.0051(8) -0.0034(8)
O4 0.0316(10) 0.0280(9) 0.0408(11) -0.0009(8) -0.0044(8) 0.0042(8)
N7 0.0440(13) 0.0213(9) 0.0227(10) -0.0004(8) -0.0041(9) -0.0171(9)
O7 0.0302(10) 0.0296(9) 0.0556(13) -0.0148(9) -0.0063(9) 0.0011(8)
C1 0.0337(14) 0.0350(13) 0.0242(12) -0.0067(10) -0.0004(11) -0.0103(11)
C2 0.0210(11) 0.0216(10) 0.0248(11) -0.0080(9) -0.0005(9) -0.0049(9)
C3 0.0228(11) 0.0288(12) 0.0258(12) -0.0060(9) 0.0032(9) -0.0129(9)
O5 0.0517(12) 0.0230(9) 0.0326(10) 0.0014(7) 0.0106(9) -0.0125(8)
C4 0.0260(12) 0.0259(11) 0.0222(11) -0.0043(9) 0.0042(10) -0.0096(9)
O6 0.0205(9) 0.0566(12) 0.0378(11) -0.0161(9) 0.0071(8) -0.0112(8)
C5 0.0180(10) 0.0219(10) 0.0240(11) -0.0091(9) 0.0029(9) -0.0030(8)
C6 0.0211(11) 0.0188(10) 0.0212(11) -0.0053(8) 0.0044(9) -0.0080(8)
C7 0.0201(10) 0.0178(10) 0.0185(10) -0.0044(8) -0.0021(8) -0.0051(8)
C8 0.0184(10) 0.0139(9) 0.0203(10) -0.0027(8) -0.0020(8) -0.0022(8)
O8 0.0354(11) 0.0421(11) 0.0892(18) -0.0335(12) 0.0169(11) -0.0256(9)
C9 0.0166(10) 0.0166(9) 0.0169(10) -0.0033(8) -0.0002(8) -0.0058(8)
C10 0.0145(9) 0.0190(10) 0.0187(10) -0.0060(8) 0.0032(8) -0.0048(8)
C11 0.0164(10) 0.0190(10) 0.0213(10) -0.0042(8) -0.0035(8) -0.0014(8)
C12 0.0219(11) 0.0210(10) 0.0244(11) -0.0075(9) 0.0043(9) -0.0058(9)
C13 0.0254(12) 0.0243(11) 0.0367(14) -0.0104(10) 0.0035(10) -0.0110(9)
C14 0.0256(12) 0.0183(10) 0.0269(12) -0.0062(9) 0.0012(9) -0.0078(9)
C15 0.0254(12) 0.0249(11) 0.0298(13) -0.0077(9) 0.0020(10) -0.0072(9)
C16 0.0312(14) 0.0335(14) 0.0576(19) -0.0192(13) 0.0088(13) -0.0194(11)
C17 0.0315(16) 0.0512(19) 0.114(3) -0.038(2) 0.0188(18) -0.0218(14)
C18 0.0211(10) 0.0143(9) 0.0162(10) -0.0001(7) -0.0035(8) -0.0056(8)
C19 0.0161(10) 0.0162(9) 0.0213(10) -0.0008(8) 0.0001(8) -0.0033(8)
C20 0.0269(11) 0.0167(10) 0.0170(10) -0.0019(8) 0.0036(9) -0.0052(9)
C21 0.0261(11) 0.0211(10) 0.0148(10) -0.0014(8) -0.0016(9) -0.0049(9)
C22 0.0196(10) 0.0196(10) 0.0197(10) -0.0008(8) -0.0040(9) -0.0043(8)
C23 0.0181(10) 0.0162(9) 0.0184(10) -0.0017(8) -0.0010(8) -0.0037(8)
C24 0.0203(10) 0.0170(10) 0.0190(10) -0.0012(8) -0.0016(9) -0.0047(8)
C25 0.0180(10) 0.0247(11) 0.0225(11) -0.0043(9) -0.0027(9) -0.0025(9)
C26 0.0151(10) 0.0243(11) 0.0270(12) -0.0066(9) 0.0000(9) -0.0021(8)
C27 0.0235(11) 0.0217(10) 0.0148(10) -0.0041(8) 0.0008(9) -0.0038(9)
C28 0.0255(12) 0.0237(11) 0.0255(12) -0.0048(9) 0.0016(10) -0.0065(9)
C29 0.0347(14) 0.0215(11) 0.0238(12) -0.0007(9) -0.0015(10) -0.0045(10)
C30 0.0286(12) 0.0236(11) 0.0232(11) -0.0049(9) -0.0028(10) 0.0002(9)
C31 0.0190(11) 0.0317(12) 0.0234(11) -0.0076(9) 0.0013(9) -0.0056(9)
C32 0.0266(12) 0.0208(10) 0.0192(10) -0.0037(8) 0.0007(9) -0.0071(9)
C33 0.054(2) 0.0275(14) 0.0515(19) 0.0009(13) -0.0039(16) 0.0059(13)
C34 0.0220(11) 0.0219(10) 0.0161(10) -0.0010(8) 0.0009(9) -0.0032(9)
C35 0.0287(12) 0.0231(11) 0.0209(11) -0.0050(9) 0.0004(10) 0.0004(9)
C36 0.0320(13) 0.0300(12) 0.0202(11) -0.0024(9) 0.0044(10) -0.0004(10)
C37 0.0259(12) 0.0279(12) 0.0234(12) 0.0043(9) 0.0041(10) -0.0063(10)
C38 0.059(2) 0.0396(16) 0.0503(19) 0.0083(14) 0.0075(17) -0.0217(15)
C39 0.0353(14) 0.0237(11) 0.0291(13) -0.0030(10) 0.0026(11) -0.0092(10)
C40 0.0323(13) 0.0281(12) 0.0208(11) -0.0057(9) 0.0014(10) -0.0085(10)
C41 0.0177(10) 0.0184(10) 0.0150(10) -0.0024(8) 0.0031(8) -0.0038(8)
C42 0.0180(10) 0.0217(10) 0.0168(10) -0.0026(8) -0.0007(8) -0.0063(8)
C43 0.0282(12) 0.0184(10) 0.0219(11) -0.0038(8) 0.0021(9) -0.0084(9)
C44 0.0285(12) 0.0185(10) 0.0250(12) -0.0012(9) -0.0004(10) -0.0076(9)
C45 0.0395(14) 0.0223(11) 0.0286(13) -0.0046(9) -0.0030(11) -0.0107(10)
C46 0.0355(14) 0.0162(10) 0.0363(14) -0.0008(9) -0.0026(11) -0.0091(10)
C47 0.0259(12) 0.0202(11) 0.0324(13) 0.0014(9) 0.0045(10) -0.0053(9)
C48 0.0429(16) 0.0223(12) 0.0417(16) 0.0048(11) 0.0024(13) -0.0117(11)
C49 0.0431(16) 0.0259(12) 0.0301(13) -0.0071(10) 0.0098(12) -0.0065(11)
C50 0.0310(13) 0.0177(10) 0.0331(13) -0.0043(9) 0.0065(11) -0.0053(9)
C51 0.0356(13) 0.0161(10) 0.0237(11) -0.0013(8) 0.0000(10) -0.0125(9)
C52 0.0333(14) 0.0337(13) 0.0340(14) -0.0090(11) -0.0028(11) -0.0127(11)
C53 0.0448(16) 0.0397(15) 0.0303(14) -0.0116(11) 0.0033(12) -0.0184(13)
C54 0.0462(16) 0.0246(12) 0.0266(13) -0.0036(10) -0.0094(12) -0.0100(11)
C55 0.067(2) 0.0331(15) 0.0472(18) -0.0059(13) -0.0280(17) -0.0100(14)
C56 0.0349(14) 0.0260(12) 0.0383(15) -0.0045(11) -0.0078(12) -0.0103(11)
C57 0.0339(14) 0.0254(12) 0.0336(14) -0.0078(10) 0.0008(11) -0.0105(10)
C58 0.0269(12) 0.0187(10) 0.0216(11) 0.0019(8) -0.0001(9) -0.0070(9)
C59 0.0242(11) 0.0224(11) 0.0216(11) -0.0023(9) -0.0041(9) -0.0045(9)
C60 0.0211(10) 0.0182(10) 0.0177(10) -0.0040(8) 0.0004(8) -0.0054(8)
C61 0.0163(10) 0.0201(10) 0.0170(10) -0.0040(8) 0.0025(8) -0.0035(8)
C62 0.0227(11) 0.0226(11) 0.0210(11) -0.0048(8) -0.0033(9) -0.0040(9)
C63 0.0205(11) 0.0265(11) 0.0234(11) -0.0082(9) -0.0015(9) -0.0093(9)
C64 0.0233(11) 0.0169(10) 0.0346(13) -0.0065(9) -0.0007(10) -0.0073(9)
C65 0.0315(14) 0.0292(13) 0.0340(14) 0.0017(11) 0.0000(11) -0.0049(11)
C66 0.0284(13) 0.0328(13) 0.0390(15) -0.0066(11) 0.0089(12) -0.0042(11)
C67 0.0266(12) 0.0192(11) 0.0417(15) -0.0117(10) -0.0054(11) -0.0029(9)
C68 0.0389(18) 0.063(2) 0.069(2) -0.0351(19) -0.0003(16) 0.0136(16)
C69 0.0412(15) 0.0226(12) 0.0339(14) -0.0023(10) -0.0029(12) -0.0047(11)
C70 0.0364(14) 0.0233(12) 0.0329(14) -0.0049(10) 0.0097(12) -0.0048(10)
C71 0.0451(19) 0.0408(17) 0.129(4) -0.054(2) 0.032(2) -0.0274(15)
C72 0.0346(16) 0.0399(16) 0.107(3) -0.0473(18) 0.0276(17) -0.0195(13)
C73 0.0169(10) 0.0296(12) 0.0203(11) -0.0084(9) 0.0016(9) -0.0054(9)
C74 0.0240(12) 0.0277(12) 0.0341(13) -0.0106(10) 0.0007(10) -0.0061(10)
C75 0.0282(13) 0.0326(13) 0.0331(14) -0.0078(10) 0.0025(11) -0.0141(10)
C76 0.0189(11) 0.0417(14) 0.0235(12) -0.0110(10) 0.0020(9) -0.0087(10)
C77 0.0242(12) 0.0301(13) 0.0398(15) -0.0126(11) 0.0042(11) 0.0002(10)
C78 0.0278(13) 0.0245(12) 0.0377(14) -0.0073(10) 0.0027(11) -0.0072(10)
C79 0.0189(13) 0.076(2) 0.0515(19) -0.0319(17) 0.0023(12) -0.0022(14)
C80 0.0247(11) 0.0231(11) 0.0255(12) -0.0073(9) 0.0056(9) -0.0103(9)
C81 0.0228(11) 0.0209(10) 0.0223(11) -0.0052(8) 0.0015(9) -0.0062(9)
Cl1_1 0.0877(18) 0.0440(11) 0.0448(13) -0.0156(10) 0.0074(12) -0.0175(10)
C1_1 0.047(3) 0.019(3) 0.040(5) 0.001(3) -0.002(3) -0.010(2)
C2_1 0.040(3) 0.027(3) 0.051(4) -0.006(3) -0.012(3) -0.005(2)
C3_1 0.032(3) 0.050(4) 0.066(4) -0.023(3) -0.016(3) 0.002(3)
C4_1 0.051(4) 0.054(5) 0.050(6) -0.017(5) -0.006(4) 0.001(3)
C5_1 0.029(3) 0.048(3) 0.045(3) -0.008(3) -0.012(2) -0.003(2)
C6_1 0.028(3) 0.033(3) 0.043(3) -0.002(3) 0.000(2) -0.003(2)

loop_
_atom_type_symbol
_atom_type_description
_atom_type_scat_dispersion_real
_atom_type_scat_dispersion_imag
_atom_type_scat_source
C C 0.0033 0.0016 'International Tables Vol C Tables 4.2.6.8 and 6.1.1.4'
H H 0.0000 0.0000 'International Tables Vol C Tables 4.2.6.8 and 6.1.1.4'
N N 0.0061 0.0033 'International Tables Vol C Tables 4.2.6.8 and 6.1.1.4'
O O 0.0106 0.0060 'International Tables Vol C Tables 4.2.6.8 and 6.1.1.4'
Cl Cl 0.1484 0.1585 'International Tables Vol C Tables 4.2.6.8 and 6.1.1.4'

loop_
_geom_angle_atom_site_label_1
_geom_angle_atom_site_label_2
_geom_angle_atom_site_label_3
_geom_angle
_geom_angle_site_symmetry_1
_geom_angle_site_symmetry_3
_geom_angle_publ_flag
C2 O1 C1 116.30(19) . . ?
C6 N1 C5 121.08(19) . . ?
C6 N1 C73 120.65(19) . . ?
C5 N1 C73 117.59(18) . . ?
C13 N2 C12 123.0(2) . . ?
C13 N2 C64 119.13(19) . . ?
C12 N2 C64 117.73(19) . . ?
C54 O2 C55 117.5(2) . . ?
C37 O3 C38 117.2(2) . . ?
C27 N4 C20 118.63(18) . . ?
C27 N4 C34 118.28(18) . . ?
C20 N4 C34 117.20(17) . . ?
C30 O4 C33 117.2(2) . . ?
C44 N7 C43 122.9(2) . . ?
C44 N7 C51 119.14(19) . . ?
C43 N7 C51 117.75(18) . . ?
C67 O7 C68 116.7(2) . . ?
O1 C1 H4 109.5 . . ?
O1 C1 H3 109.5 . . ?
H4 C1 H3 109.5 . . ?
O1 C1 H1 109.5 . . ?
H4 C1 H1 109.5 . . ?
H3 C1 H1 109.5 . . ?
O1 C2 C81 124.5(2) . . ?
O1 C2 C3 116.2(2) . . ?
C81 C2 C3 119.2(2) . . ?
C4 C3 C2 120.1(2) . . ?
C4 C3 H5 120.0 . . ?
C2 C3 H5 120.0 . . ?
C47 O5 C48 117.1(2) . . ?
C3 C4 C5 121.1(2) . . ?
C3 C4 H6 119.4 . . ?
C5 C4 H6 119.4 . . ?
C76 O6 C79 117.3(2) . . ?
C80 C5 C4 118.4(2) . . ?
C80 C5 N1 121.2(2) . . ?
C4 C5 N1 120.4(2) . . ?
C7 C6 C26 119.1(2) . . ?
C7 C6 N1 120.6(2) . . ?
C26 C6 N1 120.3(2) . . ?
C8 C7 C6 119.4(2) . . ?
C8 C7 H7 120.3 . . ?
C6 C7 H7 120.3 . . ?
C7 C8 C24 122.0(2) . . ?
C7 C8 C9 126.6(2) . . ?
C24 C8 C9 111.39(19) . . ?
C16 O8 C17 117.0(2) . . ?
C18 C9 C8 101.00(17) . . ?
C18 C9 C10 117.21(17) . . ?
C8 C9 C10 112.22(17) . . ?
C18 C9 C41 113.17(17) . . ?
C8 C9 C41 112.76(17) . . ?
C10 C9 C41 101.01(17) . . ?
C11 C10 C61 121.6(2) . . ?
C11 C10 C9 127.35(19) . . ?
C61 C10 C9 111.00(18) . . ?
C10 C11 C12 119.2(2) . . ?
C10 C11 H57 120.4 . . ?
C12 C11 H57 120.4 . . ?
C63 C12 C11 119.3(2) . . ?
C63 C12 N2 121.4(2) . . ?
C11 C12 N2 119.2(2) . . ?
C14 C13 C72 117.9(2) . . ?
C14 C13 N2 121.9(2) . . ?
C72 C13 N2 120.1(2) . . ?
C13 C14 C15 121.3(2) . . ?
C13 C14 H56 119.3 . . ?
C15 C14 H56 119.3 . . ?
C16 C15 C14 120.2(2) . . ?
C16 C15 H55 119.9 . . ?
C14 C15 H55 119.9 . . ?
C15 C16 C71 119.1(2) . . ?
C15 C16 O8 125.2(2) . . ?
C71 C16 O8 115.7(2) . . ?
O8 C17 H51 109.5 . . ?
O8 C17 H52 109.5 . . ?
H51 C17 H52 109.5 . . ?
O8 C17 H2 109.5 . . ?
H51 C17 H2 109.5 . . ?
H52 C17 H2 109.5 . . ?
C19 C18 C23 121.7(2) . . ?
C19 C18 C9 127.33(19) . . ?
C23 C18 C9 110.99(18) . . ?
C18 C19 C20 119.0(2) . . ?
C18 C19 H8 120.5 . . ?
C20 C19 H8 120.5 . . ?
C21 C20 C19 119.6(2) . . ?
C21 C20 N4 119.4(2) . . ?
C19 C20 N4 121.0(2) . . ?
C22 C21 C20 121.0(2) . . ?
C22 C21 H9 119.5 . . ?
C20 C21 H9 119.5 . . ?
C21 C22 C23 119.5(2) . . ?
C21 C22 H10 120.3 . . ?
C23 C22 H10 120.3 . . ?
C22 C23 C18 119.1(2) . . ?
C22 C23 C24 132.4(2) . . ?
C18 C23 C24 108.48(18) . . ?
C25 C24 C8 118.8(2) . . ?
C25 C24 C23 133.3(2) . . ?
C8 C24 C23 107.99(19) . . ?
C24 C25 C26 119.9(2) . . ?
C24 C25 H12 120.1 . . ?
C26 C25 H12 120.1 . . ?
C25 C26 C6 120.6(2) . . ?
C25 C26 H11 119.7 . . ?
C6 C26 H11 119.7 . . ?
C28 C27 C32 118.3(2) . . ?
C28 C27 N4 119.8(2) . . ?
C32 C27 N4 121.87(19) . . ?
C27 C28 C29 121.5(2) . . ?
C27 C28 H13 119.2 . . ?
C29 C28 H13 119.2 . . ?
C28 C29 C30 119.6(2) . . ?
C28 C29 H19 120.2 . . ?
C30 C29 H19 120.2 . . ?
O4 C30 C31 115.5(2) . . ?
O4 C30 C29 125.1(2) . . ?
C31 C30 C29 119.4(2) . . ?
C32 C31 C30 120.8(2) . . ?
C32 C31 H14 119.6 . . ?
C30 C31 H14 119.6 . . ?
C31 C32 C27 120.3(2) . . ?
C31 C32 H15 119.9 . . ?
C27 C32 H15 119.9 . . ?
O4 C33 H17 109.5 . . ?
O4 C33 H18 109.5 . . ?
H17 C33 H18 109.5 . . ?
O4 C33 H16 109.5 . . ?
H17 C33 H16 109.5 . . ?
H18 C33 H16 109.5 . . ?
C40 C34 C35 118.8(2) . . ?
C40 C34 N4 121.5(2) . . ?
C35 C34 N4 119.6(2) . . ?
C36 C35 C34 120.2(2) . . ?
C36 C35 H20 119.9 . . ?
C34 C35 H20 119.9 . . ?
C35 C36 C37 120.1(2) . . ?
C35 C36 H26 119.9 . . ?
C37 C36 H26 119.9 . . ?
O3 C37 C39 124.5(2) . . ?
O3 C37 C36 115.5(2) . . ?
C39 C37 C36 119.9(2) . . ?
O3 C38 H22 109.5 . . ?
O3 C38 H23 109.5 . . ?
H22 C38 H23 109.5 . . ?
O3 C38 H21 109.5 . . ?
H22 C38 H21 109.5 . . ?
H23 C38 H21 109.5 . . ?
C37 C39 C40 119.6(2) . . ?
C37 C39 H24 120.2 . . ?
C40 C39 H24 120.2 . . ?
C34 C40 C39 121.3(2) . . ?
C34 C40 H25 119.3 . . ?
C39 C40 H25 119.3 . . ?
C42 C41 C60 122.35(19) . . ?
C42 C41 C9 126.76(19) . . ?
C60 C41 C9 110.88(18) . . ?
C41 C42 C43 118.9(2) . . ?
C41 C42 H59 120.5 . . ?
C43 C42 H59 120.5 . . ?
C58 C43 C42 119.2(2) . . ?
C58 C43 N7 122.0(2) . . ?
C42 C43 N7 118.7(2) . . ?
C50 C44 C45 118.2(2) . . ?
C50 C44 N7 121.5(2) . . ?
C45 C44 N7 120.3(2) . . ?
C46 C45 C44 121.1(2) . . ?
C46 C45 H27 119.4 . . ?
C44 C45 H27 119.4 . . ?
C47 C46 C45 120.2(2) . . ?
C47 C46 H33 119.9 . . ?
C45 C46 H33 119.9 . . ?
O5 C47 C46 125.3(2) . . ?
O5 C47 C49 115.8(2) . . ?
C46 C47 C49 118.9(2) . . ?
O5 C48 H29 109.5 . . ?
O5 C48 H28 109.5 . . ?
H29 C48 H28 109.5 . . ?
O5 C48 H30 109.5 . . ?
H29 C48 H30 109.5 . . ?
H28 C48 H30 109.5 . . ?
C50 C49 C47 121.2(2) . . ?
C50 C49 H32 119.4 . . ?
C47 C49 H32 119.4 . . ?
C49 C50 C44 120.3(2) . . ?
C49 C50 H31 119.8 . . ?
C44 C50 H31 119.8 . . ?
C57 C51 C52 119.0(2) . . ?
C57 C51 N7 120.9(2) . . ?
C52 C51 N7 120.0(2) . . ?
C53 C52 C51 120.5(3) . . ?
C53 C52 H40 119.7 . . ?
C51 C52 H40 119.7 . . ?
C52 C53 C54 120.3(3) . . ?
C52 C53 H39 119.9 . . ?
C54 C53 H39 119.9 . . ?
O2 C54 C56 124.8(3) . . ?
O2 C54 C53 115.4(3) . . ?
C56 C54 C53 119.8(2) . . ?
O2 C55 H35 109.5 . . ?
O2 C55 H36 109.5 . . ?
H35 C55 H36 109.5 . . ?
O2 C55 H34 109.5 . . ?
H35 C55 H34 109.5 . . ?
H36 C55 H34 109.5 . . ?
C54 C56 C57 119.6(3) . . ?
C54 C56 H37 120.2 . . ?
C57 C56 H37 120.2 . . ?
C51 C57 C56 120.8(3) . . ?
C51 C57 H38 119.6 . . ?
C56 C57 H38 119.6 . . ?
C59 C58 C43 121.5(2) . . ?
C59 C58 H58 119.2 . . ?
C43 C58 H58 119.2 . . ?
C58 C59 C60 119.0(2) . . ?
C58 C59 H41 120.5 . . ?
C60 C59 H41 120.5 . . ?
C41 C60 C59 119.0(2) . . ?
C41 C60 C61 108.81(18) . . ?
C59 C60 C61 132.2(2) . . ?
C62 C61 C10 119.24(19) . . ?
C62 C61 C60 132.6(2) . . ?
C10 C61 C60 108.18(19) . . ?
C63 C62 C61 119.3(2) . . ?
C63 C62 H42 120.3 . . ?
C61 C62 H42 120.3 . . ?
C62 C63 C12 121.3(2) . . ?
C62 C63 H43 119.4 . . ?
C12 C63 H43 119.4 . . ?
C65 C64 C70 119.0(2) . . ?
C65 C64 N2 120.4(2) . . ?
C70 C64 N2 120.6(2) . . ?
C64 C65 C66 121.1(2) . . ?
C64 C65 H50 119.4 . . ?
C66 C65 H50 119.4 . . ?
C67 C66 C65 119.4(2) . . ?
C67 C66 H44 120.3 . . ?
C65 C66 H44 120.3 . . ?
O7 C67 C69 116.1(2) . . ?
O7 C67 C66 123.9(2) . . ?
C69 C67 C66 120.0(2) . . ?
O7 C68 H46 109.5 . . ?
O7 C68 H47 109.5 . . ?
H46 C68 H47 109.5 . . ?
O7 C68 H45 109.5 . . ?
H46 C68 H45 109.5 . . ?
H47 C68 H45 109.5 . . ?
C67 C69 C70 120.4(2) . . ?
C67 C69 H49 119.8 . . ?
C70 C69 H49 119.8 . . ?
C69 C70 C64 120.0(2) . . ?
C69 C70 H48 120.0 . . ?
C64 C70 H48 120.0 . . ?
C16 C71 C72 120.7(3) . . ?
C16 C71 H53 119.6 . . ?
C72 C71 H53 119.6 . . ?
C71 C72 C13 120.7(3) . . ?
C71 C72 H54 119.6 . . ?
C13 C72 H54 119.6 . . ?
C78 C73 C74 119.2(2) . . ?
C78 C73 N1 119.8(2) . . ?
C74 C73 N1 120.9(2) . . ?
C75 C74 C73 120.5(2) . . ?
C75 C74 H60 119.8 . . ?
C73 C74 H60 119.8 . . ?
C74 C75 C76 119.7(2) . . ?
C74 C75 H61 120.1 . . ?
C76 C75 H61 120.1 . . ?
O6 C76 C77 124.8(2) . . ?
O6 C76 C75 115.1(2) . . ?
C77 C76 C75 120.1(2) . . ?
C76 C77 C78 119.5(2) . . ?
C76 C77 H62 120.3 . . ?
C78 C77 H62 120.3 . . ?
C73 C78 C77 120.9(2) . . ?
C73 C78 H63 119.5 . . ?
C77 C78 H63 119.5 . . ?
O6 C79 H64 109.5 . . ?
O6 C79 H66 109.5 . . ?
H64 C79 H66 109.5 . . ?
O6 C79 H65 109.5 . . ?
H64 C79 H65 109.5 . . ?
H66 C79 H65 109.5 . . ?
C81 C80 C5 121.1(2) . . ?
C81 C80 H67 119.5 . . ?
C5 C80 H67 119.5 . . ?
C80 C81 C2 120.1(2) . . ?
C80 C81 H68 119.9 . . ?
C2 C81 H68 119.9 . . ?
C6_1 C1_1 C2_1 121.4(5) . . ?
C6_1 C1_1 Cl1_1 119.8(6) . . ?
C2_1 C1_1 Cl1_1 118.8(6) . . ?
C1_1 C2_1 C3_1 118.7(5) . . ?
C1_1 C2_1 H2_1 120.6 . . ?
C3_1 C2_1 H2_1 120.6 . . ?
C2_1 C3_1 C4_1 121.6(6) . . ?
C2_1 C3_1 H3_1 119.2 . . ?
C4_1 C3_1 H3_1 119.2 . . ?
C3_1 C4_1 C5_1 117.8(6) . . ?
C3_1 C4_1 H4_1 121.1 . . ?
C5_1 C4_1 H4_1 121.1 . . ?
C6_1 C5_1 C4_1 121.0(5) . . ?
C6_1 C5_1 H5_1 119.5 . . ?
C4_1 C5_1 H5_1 119.5 . . ?
C1_1 C6_1 C5_1 119.4(5) . . ?
C1_1 C6_1 H6_1 120.3 . . ?
C5_1 C6_1 H6_1 120.3 . . ?

loop_
_geom_bond_atom_site_label_1
_geom_bond_atom_site_label_2
_geom_bond_distance
_geom_bond_site_symmetry_2
_geom_bond_publ_flag
O1 C2 1.365(3) . ?
O1 C1 1.432(3) . ?
N1 C6 1.407(3) . ?
N1 C5 1.418(3) . ?
N1 C73 1.435(3) . ?
N2 C13 1.413(3) . ?
N2 C12 1.421(3) . ?
N2 C64 1.425(3) . ?
O2 C54 1.370(3) . ?
O2 C55 1.427(4) . ?
O3 C37 1.375(3) . ?
O3 C38 1.419(4) . ?
N4 C27 1.424(3) . ?
N4 C20 1.428(3) . ?
N4 C34 1.430(3) . ?
O4 C30 1.372(3) . ?
O4 C33 1.418(3) . ?
N7 C44 1.416(3) . ?
N7 C43 1.421(3) . ?
N7 C51 1.431(3) . ?
O7 C67 1.375(3) . ?
O7 C68 1.421(4) . ?
C1 H4 0.9800 . ?
C1 H3 0.9800 . ?
C1 H1 0.9800 . ?
C2 C81 1.393(3) . ?
C2 C3 1.398(3) . ?
C3 C4 1.385(3) . ?
C3 H5 0.9500 . ?
O5 C47 1.373(3) . ?
O5 C48 1.426(3) . ?
C4 C5 1.396(3) . ?
C4 H6 0.9500 . ?
O6 C76 1.372(3) . ?
O6 C79 1.429(3) . ?
C5 C80 1.391(3) . ?
C6 C7 1.396(3) . ?
C6 C26 1.407(3) . ?
C7 C8 1.376(3) . ?
C7 H7 0.9500 . ?
C8 C24 1.399(3) . ?
C8 C9 1.525(3) . ?
O8 C16 1.380(3) . ?
O8 C17 1.414(4) . ?
C9 C18 1.523(3) . ?
C9 C10 1.527(3) . ?
C9 C41 1.529(3) . ?
C10 C11 1.379(3) . ?
C10 C61 1.399(3) . ?
C11 C12 1.400(3) . ?
C11 H57 0.9500 . ?
C12 C63 1.396(3) . ?
C13 C14 1.383(3) . ?
C13 C72 1.389(3) . ?
C14 C15 1.390(3) . ?
C14 H56 0.9500 . ?
C15 C16 1.374(3) . ?
C15 H55 0.9500 . ?
C16 C71 1.379(4) . ?
C17 H51 0.9800 . ?
C17 H52 0.9800 . ?
C17 H2 0.9800 . ?
C18 C19 1.373(3) . ?
C18 C23 1.403(3) . ?
C19 C20 1.401(3) . ?
C19 H8 0.9500 . ?
C20 C21 1.396(3) . ?
C21 C22 1.384(3) . ?
C21 H9 0.9500 . ?
C22 C23 1.392(3) . ?
C22 H10 0.9500 . ?
C23 C24 1.474(3) . ?
C24 C25 1.387(3) . ?
C25 C26 1.396(3) . ?
C25 H12 0.9500 . ?
C26 H11 0.9500 . ?
C27 C28 1.387(3) . ?
C27 C32 1.398(3) . ?
C28 C29 1.388(3) . ?
C28 H13 0.9500 . ?
C29 C30 1.388(4) . ?
C29 H19 0.9500 . ?
C30 C31 1.385(3) . ?
C31 C32 1.384(3) . ?
C31 H14 0.9500 . ?
C32 H15 0.9500 . ?
C33 H17 0.9800 . ?
C33 H18 0.9800 . ?
C33 H16 0.9800 . ?
C34 C40 1.378(3) . ?
C34 C35 1.403(3) . ?
C35 C36 1.385(3) . ?
C35 H20 0.9500 . ?
C36 C37 1.392(4) . ?
C36 H26 0.9500 . ?
C37 C39 1.383(4) . ?
C38 H22 0.9800 . ?
C38 H23 0.9800 . ?
C38 H21 0.9800 . ?
C39 C40 1.389(3) . ?
C39 H24 0.9500 . ?
C40 H25 0.9500 . ?
C41 C42 1.377(3) . ?
C41 C60 1.392(3) . ?
C42 C43 1.404(3) . ?
C42 H59 0.9500 . ?
C43 C58 1.396(3) . ?
C44 C50 1.394(3) . ?
C44 C45 1.395(3) . ?
C45 C46 1.392(3) . ?
C45 H27 0.9500 . ?
C46 C47 1.380(4) . ?
C46 H33 0.9500 . ?
C47 C49 1.390(3) . ?
C48 H29 0.9800 . ?
C48 H28 0.9800 . ?
C48 H30 0.9800 . ?
C49 C50 1.384(3) . ?
C49 H32 0.9500 . ?
C50 H31 0.9500 . ?
C51 C57 1.382(4) . ?
C51 C52 1.382(4) . ?
C52 C53 1.381(4) . ?
C52 H40 0.9500 . ?
C53 C54 1.383(4) . ?
C53 H39 0.9500 . ?
C54 C56 1.380(4) . ?
C55 H35 0.9800 . ?
C55 H36 0.9800 . ?
C55 H34 0.9800 . ?
C56 C57 1.390(4) . ?
C56 H37 0.9500 . ?
C57 H38 0.9500 . ?
C58 C59 1.391(3) . ?
C58 H58 0.9500 . ?
C59 C60 1.402(3) . ?
C59 H41 0.9500 . ?
C60 C61 1.473(3) . ?
C61 C62 1.392(3) . ?
C62 C63 1.387(3) . ?
C62 H42 0.9500 . ?
C63 H43 0.9500 . ?
C64 C65 1.372(4) . ?
C64 C70 1.393(3) . ?
C65 C66 1.397(4) . ?
C65 H50 0.9500 . ?
C66 C67 1.380(4) . ?
C66 H44 0.9500 . ?
C67 C69 1.377(4) . ?
C68 H46 0.9800 . ?
C68 H47 0.9800 . ?
C68 H45 0.9800 . ?
C69 C70 1.388(4) . ?
C69 H49 0.9500 . ?
C70 H48 0.9500 . ?
C71 C72 1.386(4) . ?
C71 H53 0.9500 . ?
C72 H54 0.9500 . ?
C73 C78 1.380(3) . ?
C73 C74 1.387(3) . ?
C74 C75 1.381(3) . ?
C74 H60 0.9500 . ?
C75 C76 1.393(4) . ?
C75 H61 0.9500 . ?
C76 C77 1.380(4) . ?
C77 C78 1.388(3) . ?
C77 H62 0.9500 . ?
C78 H63 0.9500 . ?
C79 H64 0.9800 . ?
C79 H66 0.9800 . ?
C79 H65 0.9800 . ?
C80 C81 1.390(3) . ?
C80 H67 0.9500 . ?
C81 H68 0.9500 . ?
Cl1_1 C1_1 1.736(7) . ?
C1_1 C6_1 1.384(9) . ?
C1_1 C2_1 1.386(9) . ?
C2_1 C3_1 1.391(7) . ?
C2_1 H2_1 0.9500 . ?
C3_1 C4_1 1.399(9) . ?
C3_1 H3_1 0.9500 . ?
C4_1 C5_1 1.411(9) . ?
C4_1 H4_1 0.9500 . ?
C5_1 C6_1 1.385(7) . ?
C5_1 H5_1 0.9500 . ?
C6_1 H6_1 0.9500 . ?

loop_
_geom_torsion_atom_site_label_1
_geom_torsion_atom_site_label_2
_geom_torsion_atom_site_label_3
_geom_torsion_atom_site_label_4
_geom_torsion
_geom_torsion_site_symmetry_1
_geom_torsion_site_symmetry_2
_geom_torsion_site_symmetry_3
_geom_torsion_site_symmetry_4
_geom_torsion_publ_flag
C1 O1 C2 C81 7.6(3) . . . . ?
C1 O1 C2 C3 -171.9(2) . . . . ?
O1 C2 C3 C4 179.8(2) . . . . ?
C81 C2 C3 C4 0.3(3) . . . . ?
C2 C3 C4 C5 1.8(4) . . . . ?
C3 C4 C5 C80 -2.4(3) . . . . ?
C3 C4 C5 N1 177.8(2) . . . . ?
C6 N1 C5 C80 131.8(2) . . . . ?
C73 N1 C5 C80 -38.8(3) . . . . ?
C6 N1 C5 C4 -48.5(3) . . . . ?
C73 N1 C5 C4 141.0(2) . . . . ?
C5 N1 C6 C7 -16.3(3) . . . . ?
C73 N1 C6 C7 153.9(2) . . . . ?
C5 N1 C6 C26 163.3(2) . . . . ?
C73 N1 C6 C26 -26.5(3) . . . . ?
C26 C6 C7 C8 -2.9(3) . . . . ?
N1 C6 C7 C8 176.73(19) . . . . ?
C6 C7 C8 C24 -1.5(3) . . . . ?
C6 C7 C8 C9 179.09(19) . . . . ?
C7 C8 C9 C18 176.2(2) . . . . ?
C24 C8 C9 C18 -3.3(2) . . . . ?
C7 C8 C9 C10 50.6(3) . . . . ?
C24 C8 C9 C10 -128.91(19) . . . . ?
C7 C8 C9 C41 -62.7(3) . . . . ?
C24 C8 C9 C41 117.8(2) . . . . ?
C18 C9 C10 C11 -57.1(3) . . . . ?
C8 C9 C10 C11 59.1(3) . . . . ?
C41 C9 C10 C11 179.5(2) . . . . ?
C18 C9 C10 C61 126.3(2) . . . . ?
C8 C9 C10 C61 -117.49(19) . . . . ?
C41 C9 C10 C61 2.9(2) . . . . ?
C61 C10 C11 C12 -1.9(3) . . . . ?
C9 C10 C11 C12 -178.2(2) . . . . ?
C10 C11 C12 C63 0.7(3) . . . . ?
C10 C11 C12 N2 178.5(2) . . . . ?
C13 N2 C12 C63 -37.5(3) . . . . ?
C64 N2 C12 C63 138.3(2) . . . . ?
C13 N2 C12 C11 144.8(2) . . . . ?
C64 N2 C12 C11 -39.4(3) . . . . ?
C12 N2 C13 C14 -33.1(4) . . . . ?
C64 N2 C13 C14 151.2(2) . . . . ?
C12 N2 C13 C72 149.4(3) . . . . ?
C64 N2 C13 C72 -26.4(4) . . . . ?
C72 C13 C14 C15 -0.8(4) . . . . ?
N2 C13 C14 C15 -178.4(2) . . . . ?
C13 C14 C15 C16 0.2(4) . . . . ?
C14 C15 C16 C71 1.0(5) . . . . ?
C14 C15 C16 O8 -178.7(3) . . . . ?
C17 O8 C16 C15 -9.2(5) . . . . ?
C17 O8 C16 C71 171.0(4) . . . . ?
C8 C9 C18 C19 -179.6(2) . . . . ?
C10 C9 C18 C19 -57.4(3) . . . . ?
C41 C9 C18 C19 59.6(3) . . . . ?
C8 C9 C18 C23 1.2(2) . . . . ?
C10 C9 C18 C23 123.4(2) . . . . ?
C41 C9 C18 C23 -119.61(19) . . . . ?
C23 C18 C19 C20 -1.5(3) . . . . ?
C9 C18 C19 C20 179.35(19) . . . . ?
C18 C19 C20 C21 -0.6(3) . . . . ?
C18 C19 C20 N4 -179.97(19) . . . . ?
C27 N4 C20 C21 149.0(2) . . . . ?
C34 N4 C20 C21 -58.5(3) . . . . ?
C27 N4 C20 C19 -31.7(3) . . . . ?
C34 N4 C20 C19 120.9(2) . . . . ?
C19 C20 C21 C22 1.5(3) . . . . ?
N4 C20 C21 C22 -179.1(2) . . . . ?
C20 C21 C22 C23 -0.2(3) . . . . ?
C21 C22 C23 C18 -1.8(3) . . . . ?
C21 C22 C23 C24 179.3(2) . . . . ?
C19 C18 C23 C22 2.8(3) . . . . ?
C9 C18 C23 C22 -177.97(18) . . . . ?
C19 C18 C23 C24 -178.12(19) . . . . ?
C9 C18 C23 C24 1.1(2) . . . . ?
C7 C8 C24 C25 4.5(3) . . . . ?
C9 C8 C24 C25 -176.04(19) . . . . ?
C7 C8 C24 C23 -175.37(19) . . . . ?
C9 C8 C24 C23 4.1(2) . . . . ?
C22 C23 C24 C25 -4.1(4) . . . . ?
C18 C23 C24 C25 177.0(2) . . . . ?
C22 C23 C24 C8 175.7(2) . . . . ?
C18 C23 C24 C8 -3.3(2) . . . . ?
C8 C24 C25 C26 -2.9(3) . . . . ?
C23 C24 C25 C26 176.8(2) . . . . ?
C24 C25 C26 C6 -1.4(3) . . . . ?
C7 C6 C26 C25 4.4(3) . . . . ?
N1 C6 C26 C25 -175.3(2) . . . . ?
C20 N4 C27 C28 -48.3(3) . . . . ?
C34 N4 C27 C28 159.5(2) . . . . ?
C20 N4 C27 C32 131.6(2) . . . . ?
C34 N4 C27 C32 -20.7(3) . . . . ?
C32 C27 C28 C29 -0.2(3) . . . . ?
N4 C27 C28 C29 179.6(2) . . . . ?
C27 C28 C29 C30 0.6(4) . . . . ?
C33 O4 C30 C31 171.6(2) . . . . ?
C33 O4 C30 C29 -7.6(4) . . . . ?
C28 C29 C30 O4 178.8(2) . . . . ?
C28 C29 C30 C31 -0.4(4) . . . . ?
O4 C30 C31 C32 -179.6(2) . . . . ?
C29 C30 C31 C32 -0.3(4) . . . . ?
C30 C31 C32 C27 0.8(4) . . . . ?
C28 C27 C32 C31 -0.5(3) . . . . ?
N4 C27 C32 C31 179.7(2) . . . . ?
C27 N4 C34 C40 118.4(2) . . . . ?
C20 N4 C34 C40 -34.2(3) . . . . ?
C27 N4 C34 C35 -60.0(3) . . . . ?
C20 N4 C34 C35 147.4(2) . . . . ?
C40 C34 C35 C36 -1.4(4) . . . . ?
N4 C34 C35 C36 177.1(2) . . . . ?
C34 C35 C36 C37 0.2(4) . . . . ?
C38 O3 C37 C39 -9.7(4) . . . . ?
C38 O3 C37 C36 170.6(3) . . . . ?
C35 C36 C37 O3 -178.9(2) . . . . ?
C35 C36 C37 C39 1.3(4) . . . . ?
O3 C37 C39 C40 178.6(2) . . . . ?
C36 C37 C39 C40 -1.6(4) . . . . ?
C35 C34 C40 C39 1.2(4) . . . . ?
N4 C34 C40 C39 -177.3(2) . . . . ?
C37 C39 C40 C34 0.3(4) . . . . ?
C18 C9 C41 C42 51.7(3) . . . . ?
C8 C9 C41 C42 -62.2(3) . . . . ?
C10 C9 C41 C42 177.8(2) . . . . ?
C18 C9 C41 C60 -129.46(19) . . . . ?
C8 C9 C41 C60 116.7(2) . . . . ?
C10 C9 C41 C60 -3.3(2) . . . . ?
C60 C41 C42 C43 -0.9(3) . . . . ?
C9 C41 C42 C43 177.8(2) . . . . ?
C41 C42 C43 C58 0.7(3) . . . . ?
C41 C42 C43 N7 179.2(2) . . . . ?
C44 N7 C43 C58 -40.8(4) . . . . ?
C51 N7 C43 C58 143.9(2) . . . . ?
C44 N7 C43 C42 140.7(2) . . . . ?
C51 N7 C43 C42 -34.6(3) . . . . ?
C43 N7 C44 C50 -24.7(4) . . . . ?
C51 N7 C44 C50 150.5(2) . . . . ?
C43 N7 C44 C45 156.5(2) . . . . ?
C51 N7 C44 C45 -28.3(4) . . . . ?
C50 C44 C45 C46 1.6(4) . . . . ?
N7 C44 C45 C46 -179.6(2) . . . . ?
C44 C45 C46 C47 0.5(4) . . . . ?
C48 O5 C47 C46 -0.1(4) . . . . ?
C48 O5 C47 C49 179.4(2) . . . . ?
C45 C46 C47 O5 176.9(2) . . . . ?
C45 C46 C47 C49 -2.6(4) . . . . ?
O5 C47 C49 C50 -177.0(2) . . . . ?
C46 C47 C49 C50 2.5(4) . . . . ?
C47 C49 C50 C44 -0.4(4) . . . . ?
C45 C44 C50 C49 -1.7(4) . . . . ?
N7 C44 C50 C49 179.5(2) . . . . ?
C44 N7 C51 C57 -58.7(3) . . . . ?
C43 N7 C51 C57 116.7(3) . . . . ?
C44 N7 C51 C52 124.0(3) . . . . ?
C43 N7 C51 C52 -60.5(3) . . . . ?
C57 C51 C52 C53 0.0(4) . . . . ?
N7 C51 C52 C53 177.3(2) . . . . ?
C51 C52 C53 C54 0.3(4) . . . . ?
C55 O2 C54 C56 -4.1(4) . . . . ?
C55 O2 C54 C53 175.8(2) . . . . ?
C52 C53 C54 O2 -180.0(2) . . . . ?
C52 C53 C54 C56 -0.1(4) . . . . ?
O2 C54 C56 C57 179.6(2) . . . . ?
C53 C54 C56 C57 -0.3(4) . . . . ?
C52 C51 C57 C56 -0.4(3) . . . . ?
N7 C51 C57 C56 -177.6(2) . . . . ?
C54 C56 C57 C51 0.5(4) . . . . ?
C42 C43 C58 C59 -0.3(4) . . . . ?
N7 C43 C58 C59 -178.8(2) . . . . ?
C43 C58 C59 C60 0.1(4) . . . . ?
C42 C41 C60 C59 0.7(3) . . . . ?
C9 C41 C60 C59 -178.20(19) . . . . ?
C42 C41 C60 C61 -178.44(19) . . . . ?
C9 C41 C60 C61 2.6(2) . . . . ?
C58 C59 C60 C41 -0.3(3) . . . . ?
C58 C59 C60 C61 178.6(2) . . . . ?
C11 C10 C61 C62 1.0(3) . . . . ?
C9 C10 C61 C62 177.88(19) . . . . ?
C11 C10 C61 C60 -178.4(2) . . . . ?
C9 C10 C61 C60 -1.5(2) . . . . ?
C41 C60 C61 C62 -180.0(2) . . . . ?
C59 C60 C61 C62 1.0(4) . . . . ?
C41 C60 C61 C10 -0.7(2) . . . . ?
C59 C60 C61 C10 -179.7(2) . . . . ?
C10 C61 C62 C63 1.1(3) . . . . ?
C60 C61 C62 C63 -179.7(2) . . . . ?
C61 C62 C63 C12 -2.3(3) . . . . ?
C11 C12 C63 C62 1.4(3) . . . . ?
N2 C12 C63 C62 -176.3(2) . . . . ?
C13 N2 C64 C65 120.4(3) . . . . ?
C12 N2 C64 C65 -55.6(3) . . . . ?
C13 N2 C64 C70 -59.8(3) . . . . ?
C12 N2 C64 C70 124.2(2) . . . . ?
C70 C64 C65 C66 -0.8(4) . . . . ?
N2 C64 C65 C66 179.0(2) . . . . ?
C64 C65 C66 C67 0.4(4) . . . . ?
C68 O7 C67 C69 167.1(3) . . . . ?
C68 O7 C67 C66 -13.9(4) . . . . ?
C65 C66 C67 O7 -178.4(2) . . . . ?
C65 C66 C67 C69 0.6(4) . . . . ?
O7 C67 C69 C70 177.9(2) . . . . ?
C66 C67 C69 C70 -1.1(4) . . . . ?
C67 C69 C70 C64 0.7(4) . . . . ?
C65 C64 C70 C69 0.3(4) . . . . ?
N2 C64 C70 C69 -179.5(2) . . . . ?
C15 C16 C71 C72 -1.7(6) . . . . ?
O8 C16 C71 C72 178.1(4) . . . . ?
C16 C71 C72 C13 1.1(7) . . . . ?
C14 C13 C72 C71 0.2(5) . . . . ?
N2 C13 C72 C71 177.9(3) . . . . ?
C6 N1 C73 C78 111.3(3) . . . . ?
C5 N1 C73 C78 -78.1(3) . . . . ?
C6 N1 C73 C74 -71.4(3) . . . . ?
C5 N1 C73 C74 99.2(3) . . . . ?
C78 C73 C74 C75 1.3(4) . . . . ?
N1 C73 C74 C75 -176.0(2) . . . . ?
C73 C74 C75 C76 0.4(4) . . . . ?
C79 O6 C76 C77 -7.9(4) . . . . ?
C79 O6 C76 C75 171.8(2) . . . . ?
C74 C75 C76 O6 178.1(2) . . . . ?
C74 C75 C76 C77 -2.2(4) . . . . ?
O6 C76 C77 C78 -178.1(2) . . . . ?
C75 C76 C77 C78 2.2(4) . . . . ?
C74 C73 C78 C77 -1.2(4) . . . . ?
N1 C73 C78 C77 176.1(2) . . . . ?
C76 C77 C78 C73 -0.5(4) . . . . ?
C4 C5 C80 C81 1.0(3) . . . . ?
N1 C5 C80 C81 -179.2(2) . . . . ?
C5 C80 C81 C2 1.0(3) . . . . ?
O1 C2 C81 C80 178.9(2) . . . . ?
C3 C2 C81 C80 -1.6(3) . . . . ?
C6_1 C1_1 C2_1 C3_1 -1.7(11) . . . . ?
Cl1_1 C1_1 C2_1 C3_1 179.3(5) . . . . ?
C1_1 C2_1 C3_1 C4_1 1.4(11) . . . . ?
C2_1 C3_1 C4_1 C5_1 -0.4(14) . . . . ?
C3_1 C4_1 C5_1 C6_1 -0.4(14) . . . . ?
C2_1 C1_1 C6_1 C5_1 1.0(11) . . . . ?
Cl1_1 C1_1 C6_1 C5_1 179.9(5) . . . . ?
C4_1 C5_1 C6_1 C1_1 0.1(11) . . . . ?
